data_4069568
loop_
_publ_author_name
'Tsurusaki, Akihiro'
'Sasamori, Takahiro'
'Tokitoh, Norihiro'

_publ_section_title
;
 [4+2] Cycloaddition of 9-Anthryldiphosphene with Electron-Deficient
 Olefins: Transformation of a Diaryldiphosphene to Alkylaryldiphosphenes
;
_journal_issue 13
_journal_name_full Organometallics
_journal_page_first 3604
_journal_paper_doi 10.1021/om900284p
_journal_volume 28
_journal_year 2009
_chemical_formula_moiety 'C48 H78 N2 P2 Si7'
_chemical_formula_sum 'C48 H78 N2 P2 Si7'
_chemical_formula_weight 941.69
_chemical_name_common compound4c
_chemical_name_systematic
; 
 ? 
;
_space_group_IT_number 2
_symmetry_cell_setting triclinic
_symmetry_Int_Tables_number 2
_symmetry_space_group_name_Hall '-P 1'
_symmetry_space_group_name_H-M 'P -1'
_atom_sites_solution_hydrogens geom
_atom_sites_solution_primary direct
_atom_sites_solution_secondary difmap
_audit_creation_method SHELXL-97
_cell_angle_alpha 73.902(2)
_cell_angle_beta 82.098(3)
_cell_angle_gamma 71.202(4)
_cell_formula_units_Z 2
_cell_length_a 9.0157(4)
_cell_length_b 14.2460(7)
_cell_length_c 23.6907(12)
_cell_measurement_temperature 103(2)
_cell_measurement_theta_max 25.5
_cell_measurement_theta_min 1.56
_cell_volume 2763.7(2)
_computing_cell_refinement HKL2000
_computing_data_collection CrystalClear
_computing_data_reduction HKL2000
_computing_structure_refinement 'SHELXL-97 (Sheldrick, 1997)'
_computing_structure_solution SIR-97
_diffrn_ambient_temperature 103(2)
_diffrn_detector_area_resol_mean 28.5714
_diffrn_measured_fraction_theta_full 0.994
_diffrn_measured_fraction_theta_max 0.994
_diffrn_measurement_device_type 'Rigaku VariMax Saturn'
_diffrn_measurement_method \w
_diffrn_radiation_monochromator Confocal
_diffrn_radiation_source 'rotating-anode X-ray tube'
_diffrn_radiation_type MoK\a
_diffrn_radiation_wavelength 0.71069
_diffrn_reflns_av_R_equivalents 0.1072
_diffrn_reflns_av_sigmaI/netI 0.1378
_diffrn_reflns_limit_h_max 10
_diffrn_reflns_limit_h_min -10
_diffrn_reflns_limit_k_max 17
_diffrn_reflns_limit_k_min -17
_diffrn_reflns_limit_l_max 28
_diffrn_reflns_limit_l_min -28
_diffrn_reflns_number 24412
_diffrn_reflns_theta_full 25.50
_diffrn_reflns_theta_max 25.50
_diffrn_reflns_theta_min 1.56
_exptl_absorpt_coefficient_mu 0.263
_exptl_absorpt_correction_T_max 0.9974
_exptl_absorpt_correction_T_min 0.9493
_exptl_absorpt_correction_type multi-scan
_exptl_absorpt_process_details 'Jacobson, R. (1998) Private communication'
_exptl_crystal_colour orange
_exptl_crystal_density_diffrn 1.132
_exptl_crystal_density_method 'not measured'
_exptl_crystal_description prism
_exptl_crystal_F_000 1016
_exptl_crystal_size_max 0.20
_exptl_crystal_size_mid 0.02
_exptl_crystal_size_min 0.01
_refine_diff_density_max 0.372
_refine_diff_density_min -0.335
_refine_diff_density_rms 0.078
_refine_ls_extinction_method none
_refine_ls_goodness_of_fit_ref 1.015
_refine_ls_hydrogen_treatment constr
_refine_ls_matrix_type full
_refine_ls_number_parameters 553
_refine_ls_number_reflns 10218
_refine_ls_number_restraints 0
_refine_ls_restrained_S_all 1.015
_refine_ls_R_factor_all 0.1295
_refine_ls_R_factor_gt 0.0628
_refine_ls_shift/su_max 0.001
_refine_ls_shift/su_mean 0.000
_refine_ls_structure_factor_coef Fsqd
_refine_ls_weighting_details 'calc w=1/[\s^2^(Fo^2^)+(0.0293P)^2^+2.5202P] where P=(Fo^2^+2Fc^2^)/3'
_refine_ls_weighting_scheme calc
_refine_ls_wR_factor_gt 0.1057
_refine_ls_wR_factor_ref 0.1285
_reflns_number_gt 6089
_reflns_number_total 10218
_reflns_threshold_expression >2sigma(I)
_cod_data_source_file om900284p_si_002.cif
_cod_data_source_block compound4c
_cod_original_cell_volume 2763.6(2)
_cod_database_code 4069568

loop_
_symmetry_equiv_pos_as_xyz
'x, y, z'
'-x, -y, -z'

loop_
_atom_site_label
_atom_site_type_symbol
_atom_site_fract_x
_atom_site_fract_y
_atom_site_fract_z
_atom_site_U_iso_or_equiv
_atom_site_adp_type
_atom_site_occupancy
_atom_site_symmetry_multiplicity
_atom_site_calc_flag
_atom_site_refinement_flags
P1 P 0.87939(12) -0.01395(8) 0.80131(5) 0.0205(3) Uani 1 1 d .
P2 P 0.68354(12) -0.05994(8) 0.81129(5) 0.0190(2) Uani 1 1 d .
C1 C 0.8204(4) 0.0773(3) 0.85144(16) 0.0174(9) Uani 1 1 d .
C2 C 0.6820(4) 0.1741(3) 0.83360(17) 0.0173(9) Uani 1 1 d .
C3 C 0.5949(4) 0.2047(3) 0.78415(17) 0.0205(9) Uani 1 1 d .
H1 H 0.6180 0.1627 0.7572 0.025 Uiso 1 1 calc R
C4 C 0.4740(4) 0.2967(3) 0.77373(18) 0.0222(9) Uani 1 1 d .
H2 H 0.4162 0.3179 0.7394 0.027 Uiso 1 1 calc R
C5 C 0.4381(5) 0.3574(3) 0.81365(18) 0.0241(10) Uani 1 1 d .
H3 H 0.3542 0.4195 0.8069 0.029 Uiso 1 1 calc R
C6 C 0.5242(4) 0.3277(3) 0.86308(18) 0.0200(9) Uani 1 1 d .
H4 H 0.4988 0.3690 0.8904 0.024 Uiso 1 1 calc R
C7 C 0.6476(4) 0.2376(3) 0.87270(17) 0.0196(9) Uani 1 1 d .
C8 C 0.7555(4) 0.2002(3) 0.92221(17) 0.0192(9) Uani 1 1 d .
H5 H 0.7322 0.2501 0.9471 0.023 Uiso 1 1 calc R
C9 C 0.9222(5) 0.1788(3) 0.89624(17) 0.0216(9) Uani 1 1 d .
C10 C 1.0362(5) 0.2154(3) 0.90868(17) 0.0236(10) Uani 1 1 d .
H6 H 1.0115 0.2589 0.9348 0.028 Uiso 1 1 calc R
C11 C 1.1870(5) 0.1881(3) 0.88265(19) 0.0319(11) Uani 1 1 d .
H7 H 1.2654 0.2132 0.8907 0.038 Uiso 1 1 calc R
C12 C 1.2219(5) 0.1240(3) 0.8449(2) 0.0351(12) Uani 1 1 d .
H8 H 1.3246 0.1058 0.8270 0.042 Uiso 1 1 calc R
C13 C 1.1093(5) 0.0860(3) 0.83278(18) 0.0272(10) Uani 1 1 d .
H9 H 1.1352 0.0412 0.8074 0.033 Uiso 1 1 calc R
C14 C 0.9588(4) 0.1140(3) 0.85812(17) 0.0198(9) Uani 1 1 d .
C15 C 0.7798(4) 0.0197(3) 0.91631(16) 0.0192(9) Uani 1 1 d .
H10 H 0.6885 -0.0057 0.9163 0.023 Uiso 1 1 calc R
C16 C 0.7382(4) 0.0946(3) 0.95846(17) 0.0208(9) Uani 1 1 d .
H11 H 0.8146 0.0657 0.9903 0.025 Uiso 1 1 calc R
C17 C 0.9164(5) -0.0671(3) 0.93767(17) 0.0209(9) Uani 1 1 d .
N1 N 1.0299(4) -0.1306(3) 0.95348(15) 0.0287(9) Uani 1 1 d .
C18 C 0.5790(5) 0.1059(3) 0.98574(18) 0.0240(10) Uani 1 1 d .
N2 N 0.4540(4) 0.1185(3) 1.00712(17) 0.0355(10) Uani 1 1 d .
C19 C 0.7301(4) -0.1485(3) 0.76330(17) 0.0170(9) Uani 1 1 d .
C20 C 0.7591(4) -0.2541(3) 0.79095(16) 0.0173(9) Uani 1 1 d .
C21 C 0.7800(4) -0.3222(3) 0.75580(17) 0.0181(9) Uani 1 1 d .
H12 H 0.8020 -0.3931 0.7744 0.022 Uiso 1 1 calc R
C22 C 0.7702(4) -0.2912(3) 0.69437(16) 0.0163(9) Uani 1 1 d .
C23 C 0.7352(4) -0.1856(3) 0.66939(17) 0.0176(9) Uani 1 1 d .
H13 H 0.7234 -0.1613 0.6282 0.021 Uiso 1 1 calc R
C24 C 0.7168(4) -0.1141(3) 0.70212(17) 0.0178(9) Uani 1 1 d .
C25 C 0.7724(4) -0.2927(3) 0.85711(16) 0.0198(9) Uani 1 1 d .
H14 H 0.7639 -0.2292 0.8693 0.024 Uiso 1 1 calc R
C26 C 0.7882(4) -0.3689(3) 0.65638(17) 0.0200(9) Uani 1 1 d .
C27 C 0.6812(4) -0.0011(3) 0.67047(16) 0.0181(9) Uani 1 1 d .
H15 H 0.6759 0.0314 0.7034 0.022 Uiso 1 1 calc R
Si1 Si 0.97756(14) -0.37687(9) 0.87834(5) 0.0231(3) Uani 1 1 d .
C28 C 1.0144(5) -0.3679(3) 0.95217(18) 0.0335(11) Uani 1 1 d .
H16 H 1.1243 -0.4046 0.9609 0.050 Uiso 1 1 calc R
H17 H 0.9459 -0.3985 0.9823 0.050 Uiso 1 1 calc R
H18 H 0.9924 -0.2958 0.9520 0.050 Uiso 1 1 calc R
C29 C 1.1197(5) -0.3254(3) 0.82364(18) 0.0288(10) Uani 1 1 d .
H19 H 1.1110 -0.2564 0.8263 0.043 Uiso 1 1 calc R
H20 H 1.0962 -0.3226 0.7839 0.043 Uiso 1 1 calc R
H21 H 1.2266 -0.3702 0.8319 0.043 Uiso 1 1 calc R
C30 C 1.0081(5) -0.5152(3) 0.88278(18) 0.0290(10) Uani 1 1 d .
H22 H 0.9867 -0.5221 0.8449 0.043 Uiso 1 1 calc R
H23 H 0.9367 -0.5411 0.9137 0.043 Uiso 1 1 calc R
H24 H 1.1168 -0.5545 0.8921 0.043 Uiso 1 1 calc R
Si2 Si 0.59467(13) -0.32999(9) 0.89741(5) 0.0231(3) Uani 1 1 d .
C31 C 0.4164(5) -0.2190(3) 0.87658(19) 0.0319(11) Uani 1 1 d .
H25 H 0.4014 -0.2055 0.8346 0.048 Uiso 1 1 calc R
H26 H 0.4294 -0.1584 0.8847 0.048 Uiso 1 1 calc R
H27 H 0.3244 -0.2347 0.8995 0.048 Uiso 1 1 calc R
C32 C 0.6134(5) -0.3638(3) 0.97856(18) 0.0331(11) Uani 1 1 d .
H28 H 0.6406 -0.3100 0.9893 0.050 Uiso 1 1 calc R
H29 H 0.6959 -0.4290 0.9902 0.050 Uiso 1 1 calc R
H30 H 0.5135 -0.3703 0.9988 0.050 Uiso 1 1 calc R
C33 C 0.5687(5) -0.4436(3) 0.88063(19) 0.0295(11) Uani 1 1 d .
H31 H 0.4770 -0.4597 0.9035 0.044 Uiso 1 1 calc R
H32 H 0.6624 -0.5022 0.8909 0.044 Uiso 1 1 calc R
H33 H 0.5529 -0.4287 0.8386 0.044 Uiso 1 1 calc R
Si3 Si 0.91075(13) -0.50609(9) 0.69449(5) 0.0205(3) Uani 1 1 d .
C34 C 1.0955(5) -0.5050(3) 0.72218(18) 0.0269(10) Uani 1 1 d .
H34 H 1.1287 -0.5641 0.7557 0.040 Uiso 1 1 calc R
H35 H 1.0760 -0.4418 0.7347 0.040 Uiso 1 1 calc R
H36 H 1.1783 -0.5085 0.6907 0.040 Uiso 1 1 calc R
C35 C 0.8074(5) -0.5773(3) 0.75778(18) 0.0265(10) Uani 1 1 d .
H37 H 0.7209 -0.5902 0.7433 0.040 Uiso 1 1 calc R
H38 H 0.7658 -0.5361 0.7866 0.040 Uiso 1 1 calc R
H39 H 0.8816 -0.6426 0.7764 0.040 Uiso 1 1 calc R
C36 C 0.9781(5) -0.5969(3) 0.64549(18) 0.0283(10) Uani 1 1 d .
H40 H 1.0364 -0.6646 0.6682 0.042 Uiso 1 1 calc R
H41 H 1.0462 -0.5716 0.6129 0.042 Uiso 1 1 calc R
H42 H 0.8867 -0.6019 0.6297 0.042 Uiso 1 1 calc R
Si4 Si 0.57819(13) -0.36764(9) 0.64769(5) 0.0220(3) Uani 1 1 d .
C37 C 0.4561(5) -0.3606(4) 0.71732(19) 0.0328(11) Uani 1 1 d .
H43 H 0.4618 -0.3028 0.7307 0.049 Uiso 1 1 calc R
H44 H 0.4952 -0.4243 0.7474 0.049 Uiso 1 1 calc R
H45 H 0.3469 -0.3512 0.7105 0.049 Uiso 1 1 calc R
C38 C 0.5648(5) -0.4831(3) 0.62741(19) 0.0301(11) Uani 1 1 d .
H46 H 0.6130 -0.5450 0.6574 0.045 Uiso 1 1 calc R
H47 H 0.6201 -0.4872 0.5891 0.045 Uiso 1 1 calc R
H48 H 0.4543 -0.4773 0.6252 0.045 Uiso 1 1 calc R
C39 C 0.4738(5) -0.2537(3) 0.5913(2) 0.0334(11) Uani 1 1 d .
H49 H 0.3690 -0.2575 0.5876 0.050 Uiso 1 1 calc R
H50 H 0.5333 -0.2524 0.5534 0.050 Uiso 1 1 calc R
H51 H 0.4640 -0.1914 0.6033 0.050 Uiso 1 1 calc R
Si5 Si 0.89048(13) -0.33573(9) 0.57941(5) 0.0211(3) Uani 1 1 d .
C40 C 1.1095(5) -0.3708(3) 0.58211(19) 0.0321(11) Uani 1 1 d .
H52 H 1.1541 -0.3432 0.5433 0.048 Uiso 1 1 calc R
H53 H 1.1537 -0.4454 0.5931 0.048 Uiso 1 1 calc R
H54 H 1.1347 -0.3419 0.6113 0.048 Uiso 1 1 calc R
C41 C 0.8402(5) -0.1988(3) 0.53641(17) 0.0264(10) Uani 1 1 d .
H55 H 0.8798 -0.1954 0.4955 0.040 Uiso 1 1 calc R
H56 H 0.8884 -0.1612 0.5535 0.040 Uiso 1 1 calc R
H57 H 0.7260 -0.1682 0.5377 0.040 Uiso 1 1 calc R
C42 C 0.8446(5) -0.3989(3) 0.52679(18) 0.0300(11) Uani 1 1 d .
H58 H 0.7342 -0.3679 0.5172 0.045 Uiso 1 1 calc R
H59 H 0.8642 -0.4722 0.5450 0.045 Uiso 1 1 calc R
H60 H 0.9115 -0.3894 0.4907 0.045 Uiso 1 1 calc R
Si6 Si 0.47291(13) 0.05563(9) 0.64472(5) 0.0260(3) Uani 1 1 d .
C43 C 0.3448(5) -0.0014(4) 0.7036(2) 0.0517(15) Uani 1 1 d .
H61 H 0.2345 0.0355 0.6956 0.077 Uiso 1 1 calc R
H62 H 0.3669 0.0040 0.7417 0.077 Uiso 1 1 calc R
H63 H 0.3656 -0.0736 0.7043 0.077 Uiso 1 1 calc R
C44 C 0.4456(5) 0.0309(3) 0.57422(18) 0.0304(11) Uani 1 1 d .
H64 H 0.5029 -0.0404 0.5741 0.046 Uiso 1 1 calc R
H65 H 0.4857 0.0767 0.5412 0.046 Uiso 1 1 calc R
H66 H 0.3337 0.0432 0.5702 0.046 Uiso 1 1 calc R
C45 C 0.4145(6) 0.1979(4) 0.6344(2) 0.0599(17) Uani 1 1 d .
H67 H 0.4873 0.2262 0.6054 0.090 Uiso 1 1 calc R
H68 H 0.4177 0.2133 0.6720 0.090 Uiso 1 1 calc R
H69 H 0.3078 0.2286 0.6205 0.090 Uiso 1 1 calc R
Si7 Si 0.84641(14) 0.03715(9) 0.62011(5) 0.0243(3) Uani 1 1 d .
C46 C 0.8081(5) 0.0756(3) 0.54028(18) 0.0311(11) Uani 1 1 d .
H70 H 0.9014 0.0883 0.5170 0.047 Uiso 1 1 calc R
H71 H 0.7191 0.1381 0.5322 0.047 Uiso 1 1 calc R
H72 H 0.7837 0.0205 0.5298 0.047 Uiso 1 1 calc R
C47 C 0.8694(5) 0.1518(3) 0.63789(19) 0.0344(11) Uani 1 1 d .
H73 H 0.8948 0.1343 0.6792 0.052 Uiso 1 1 calc R
H74 H 0.7711 0.2079 0.6313 0.052 Uiso 1 1 calc R
H75 H 0.9542 0.1731 0.6125 0.052 Uiso 1 1 calc R
C48 C 1.0332(5) -0.0699(3) 0.63415(19) 0.0316(11) Uani 1 1 d .
H76 H 1.1193 -0.0487 0.6097 0.047 Uiso 1 1 calc R
H77 H 1.0227 -0.1299 0.6244 0.047 Uiso 1 1 calc R
H78 H 1.0557 -0.0872 0.6757 0.047 Uiso 1 1 calc R

loop_
_atom_site_aniso_label
_atom_site_aniso_U_11
_atom_site_aniso_U_22
_atom_site_aniso_U_33
_atom_site_aniso_U_23
_atom_site_aniso_U_13
_atom_site_aniso_U_12
P1 0.0212(6) 0.0209(6) 0.0199(6) -0.0088(5) 0.0023(5) -0.0055(5)
P2 0.0223(6) 0.0168(6) 0.0177(6) -0.0069(5) 0.0012(5) -0.0045(5)
C1 0.023(2) 0.019(2) 0.012(2) -0.0034(18) -0.0017(17) -0.0085(19)
C2 0.019(2) 0.014(2) 0.018(2) -0.0025(18) -0.0002(18) -0.0041(18)
C3 0.027(2) 0.022(2) 0.016(2) -0.0056(18) 0.0002(19) -0.012(2)
C4 0.023(2) 0.021(2) 0.023(2) -0.0029(19) -0.0052(19) -0.006(2)
C5 0.025(2) 0.016(2) 0.028(3) -0.005(2) 0.001(2) -0.0035(19)
C6 0.021(2) 0.016(2) 0.024(2) -0.0071(19) 0.0031(19) -0.0063(19)
C7 0.024(2) 0.022(2) 0.017(2) -0.0058(18) 0.0038(18) -0.013(2)
C8 0.026(2) 0.018(2) 0.017(2) -0.0075(18) 0.0004(18) -0.0073(19)
C9 0.029(2) 0.018(2) 0.018(2) -0.0027(18) -0.0016(19) -0.0098(19)
C10 0.032(2) 0.022(2) 0.021(2) -0.0062(19) -0.003(2) -0.012(2)
C11 0.028(2) 0.041(3) 0.038(3) -0.015(2) 0.000(2) -0.021(2)
C12 0.027(2) 0.038(3) 0.045(3) -0.019(2) 0.007(2) -0.012(2)
C13 0.028(2) 0.025(2) 0.029(3) -0.009(2) 0.003(2) -0.009(2)
C14 0.023(2) 0.016(2) 0.017(2) 0.0007(18) -0.0038(18) -0.0053(18)
C15 0.023(2) 0.020(2) 0.017(2) -0.0068(18) 0.0000(18) -0.0079(19)
C16 0.025(2) 0.021(2) 0.017(2) -0.0059(18) 0.0009(18) -0.0074(19)
C17 0.031(2) 0.020(2) 0.016(2) -0.0070(19) -0.001(2) -0.010(2)
N1 0.038(2) 0.025(2) 0.025(2) -0.0087(18) -0.0052(18) -0.007(2)
C18 0.033(3) 0.017(2) 0.025(2) -0.0073(19) 0.004(2) -0.013(2)
N2 0.043(2) 0.022(2) 0.043(2) -0.0149(19) 0.013(2) -0.0120(19)
C19 0.018(2) 0.017(2) 0.015(2) -0.0061(18) -0.0006(17) -0.0024(18)
C20 0.015(2) 0.024(2) 0.013(2) -0.0059(18) 0.0032(17) -0.0070(18)
C21 0.016(2) 0.015(2) 0.021(2) -0.0036(18) -0.0021(18) -0.0023(17)
C22 0.0115(19) 0.021(2) 0.016(2) -0.0064(18) -0.0007(17) -0.0027(17)
C23 0.018(2) 0.021(2) 0.012(2) -0.0013(18) -0.0004(17) -0.0057(18)
C24 0.013(2) 0.016(2) 0.024(2) -0.0071(18) 0.0010(18) -0.0032(17)
C25 0.029(2) 0.017(2) 0.017(2) -0.0087(18) 0.0038(19) -0.0088(19)
C26 0.022(2) 0.021(2) 0.018(2) -0.0084(18) -0.0020(18) -0.0052(19)
C27 0.021(2) 0.017(2) 0.014(2) -0.0039(18) -0.0014(18) -0.0022(18)
Si1 0.0297(7) 0.0189(6) 0.0184(6) -0.0034(5) -0.0035(5) -0.0045(5)
C28 0.048(3) 0.023(3) 0.025(3) -0.003(2) -0.012(2) -0.003(2)
C29 0.025(2) 0.032(3) 0.029(3) -0.004(2) -0.008(2) -0.008(2)
C30 0.036(3) 0.022(2) 0.023(2) -0.003(2) -0.001(2) -0.004(2)
Si2 0.0299(7) 0.0207(6) 0.0186(6) -0.0070(5) 0.0059(5) -0.0088(5)
C31 0.032(3) 0.030(3) 0.034(3) -0.010(2) 0.007(2) -0.012(2)
C32 0.042(3) 0.023(2) 0.030(3) -0.008(2) 0.009(2) -0.006(2)
C33 0.033(3) 0.030(3) 0.025(2) -0.007(2) 0.008(2) -0.012(2)
Si3 0.0219(6) 0.0197(6) 0.0196(6) -0.0077(5) 0.0006(5) -0.0039(5)
C34 0.028(2) 0.026(2) 0.022(2) -0.005(2) 0.000(2) -0.004(2)
C35 0.032(2) 0.021(2) 0.025(2) -0.002(2) -0.004(2) -0.008(2)
C36 0.030(2) 0.022(2) 0.030(3) -0.009(2) -0.001(2) -0.002(2)
Si4 0.0203(6) 0.0254(7) 0.0224(7) -0.0098(5) 0.0012(5) -0.0075(5)
C37 0.024(2) 0.043(3) 0.037(3) -0.019(2) 0.004(2) -0.012(2)
C38 0.033(2) 0.032(3) 0.030(3) -0.012(2) -0.003(2) -0.011(2)
C39 0.024(2) 0.034(3) 0.043(3) -0.012(2) -0.001(2) -0.009(2)
Si5 0.0212(6) 0.0231(7) 0.0177(6) -0.0074(5) 0.0015(5) -0.0038(5)
C40 0.030(2) 0.035(3) 0.025(3) -0.002(2) 0.004(2) -0.008(2)
C41 0.029(2) 0.030(3) 0.015(2) -0.003(2) 0.0041(19) -0.007(2)
C42 0.031(2) 0.035(3) 0.021(2) -0.009(2) -0.002(2) -0.003(2)
Si6 0.0256(6) 0.0270(7) 0.0212(7) -0.0090(6) -0.0038(5) 0.0014(6)
C43 0.022(3) 0.095(5) 0.029(3) -0.012(3) 0.001(2) -0.009(3)
C44 0.029(2) 0.034(3) 0.027(3) -0.008(2) -0.005(2) -0.006(2)
C45 0.065(4) 0.036(3) 0.074(4) -0.029(3) -0.040(3) 0.018(3)
Si7 0.0284(7) 0.0224(7) 0.0227(7) -0.0034(5) 0.0005(5) -0.0109(6)
C46 0.036(3) 0.030(3) 0.026(3) -0.004(2) 0.006(2) -0.013(2)
C47 0.048(3) 0.030(3) 0.030(3) -0.006(2) -0.001(2) -0.019(2)
C48 0.026(2) 0.040(3) 0.029(3) -0.005(2) 0.003(2) -0.013(2)

loop_
_atom_type_symbol
_atom_type_description
_atom_type_scat_dispersion_real
_atom_type_scat_dispersion_imag
_atom_type_scat_source
H H 0.0000 0.0000 'International Tables Vol C Tables 4.2.6.8 and 6.1.1.4'
C C 0.0033 0.0016 'International Tables Vol C Tables 4.2.6.8 and 6.1.1.4'
N N 0.0061 0.0033 'International Tables Vol C Tables 4.2.6.8 and 6.1.1.4'
Si Si 0.0817 0.0704 'International Tables Vol C Tables 4.2.6.8 and 6.1.1.4'
P P 0.1023 0.0942 'International Tables Vol C Tables 4.2.6.8 and 6.1.1.4'

loop_
_geom_angle_atom_site_label_1
_geom_angle_atom_site_label_2
_geom_angle_atom_site_label_3
_geom_angle
C1 P1 P2 100.34(12)
C19 P2 P1 103.25(12)
C2 C1 C14 106.2(3)
C2 C1 C15 107.1(3)
C14 C1 C15 104.0(3)
C2 C1 P1 117.0(3)
C14 C1 P1 111.1(2)
C15 C1 P1 110.4(2)
C3 C2 C7 119.1(4)
C3 C2 C1 127.7(3)
C7 C2 C1 113.2(3)
C2 C3 C4 120.5(4)
C2 C3 H1 119.8
C4 C3 H1 119.8
C5 C4 C3 119.9(4)
C5 C4 H2 120.1
C3 C4 H2 120.1
C6 C5 C4 120.2(4)
C6 C5 H3 119.9
C4 C5 H3 119.9
C5 C6 C7 120.0(4)
C5 C6 H4 120.0
C7 C6 H4 120.0
C6 C7 C2 120.3(4)
C6 C7 C8 125.3(3)
C2 C7 C8 114.4(3)
C7 C8 C9 108.1(3)
C7 C8 C16 107.1(3)
C9 C8 C16 105.9(3)
C7 C8 H5 111.8
C9 C8 H5 111.8
C16 C8 H5 111.8
C10 C9 C14 120.2(4)
C10 C9 C8 125.4(3)
C14 C9 C8 114.4(3)
C9 C10 C11 119.7(4)
C9 C10 H6 120.1
C11 C10 H6 120.1
C12 C11 C10 119.6(4)
C12 C11 H7 120.2
C10 C11 H7 120.2
C11 C12 C13 121.2(4)
C11 C12 H8 119.4
C13 C12 H8 119.4
C14 C13 C12 119.3(4)
C14 C13 H9 120.3
C12 C13 H9 120.3
C13 C14 C9 120.0(4)
C13 C14 C1 126.8(3)
C9 C14 C1 113.1(3)
C17 C15 C16 108.9(3)
C17 C15 C1 109.0(3)
C16 C15 C1 110.2(3)
C17 C15 H10 109.5
C16 C15 H10 109.5
C1 C15 H10 109.5
C18 C16 C8 110.7(3)
C18 C16 C15 111.4(3)
C8 C16 C15 108.6(3)
C18 C16 H11 108.7
C8 C16 H11 108.7
C15 C16 H11 108.7
N1 C17 C15 175.2(4)
N2 C18 C16 177.4(4)
C24 C19 C20 119.8(3)
C24 C19 P2 122.3(3)
C20 C19 P2 117.3(3)
C21 C20 C19 118.6(3)
C21 C20 C25 120.8(3)
C19 C20 C25 120.6(3)
C20 C21 C22 123.4(4)
C20 C21 H12 118.3
C22 C21 H12 118.3
C23 C22 C21 115.8(3)
C23 C22 C26 121.9(3)
C21 C22 C26 122.2(3)
C24 C23 C22 123.3(4)
C24 C23 H13 118.3
C22 C23 H13 118.3
C23 C24 C19 119.0(3)
C23 C24 C27 119.1(3)
C19 C24 C27 121.9(3)
C20 C25 Si1 112.5(2)
C20 C25 Si2 113.6(3)
Si1 C25 Si2 120.0(2)
C20 C25 H14 102.6
Si1 C25 H14 102.6
Si2 C25 H14 102.6
C22 C26 Si4 105.8(2)
C22 C26 Si5 114.4(3)
Si4 C26 Si5 109.3(2)
C22 C26 Si3 111.8(3)
Si4 C26 Si3 109.78(19)
Si5 C26 Si3 105.77(17)
C24 C27 Si7 115.9(2)
C24 C27 Si6 112.0(3)
Si7 C27 Si6 118.9(2)
C24 C27 H15 102.3
Si7 C27 H15 102.3
Si6 C27 H15 102.3
C29 Si1 C28 107.6(2)
C29 Si1 C30 111.43(18)
C28 Si1 C30 107.6(2)
C29 Si1 C25 107.65(18)
C28 Si1 C25 109.63(18)
C30 Si1 C25 112.81(18)
Si1 C28 H16 109.5
Si1 C28 H17 109.5
H16 C28 H17 109.5
Si1 C28 H18 109.5
H16 C28 H18 109.5
H17 C28 H18 109.5
Si1 C29 H19 109.5
Si1 C29 H20 109.5
H19 C29 H20 109.5
Si1 C29 H21 109.5
H19 C29 H21 109.5
H20 C29 H21 109.5
Si1 C30 H22 109.5
Si1 C30 H23 109.5
H22 C30 H23 109.5
Si1 C30 H24 109.5
H22 C30 H24 109.5
H23 C30 H24 109.5
C33 Si2 C31 108.8(2)
C33 Si2 C32 106.0(2)
C31 Si2 C32 109.73(19)
C33 Si2 C25 113.67(16)
C31 Si2 C25 108.31(18)
C32 Si2 C25 110.30(19)
Si2 C31 H25 109.5
Si2 C31 H26 109.5
H25 C31 H26 109.5
Si2 C31 H27 109.5
H25 C31 H27 109.5
H26 C31 H27 109.5
Si2 C32 H28 109.5
Si2 C32 H29 109.5
H28 C32 H29 109.5
Si2 C32 H30 109.5
H28 C32 H30 109.5
H29 C32 H30 109.5
Si2 C33 H31 109.5
Si2 C33 H32 109.5
H31 C33 H32 109.5
Si2 C33 H33 109.5
H31 C33 H33 109.5
H32 C33 H33 109.5
C36 Si3 C35 102.16(18)
C36 Si3 C34 105.02(18)
C35 Si3 C34 107.36(19)
C36 Si3 C26 114.56(18)
C35 Si3 C26 115.67(17)
C34 Si3 C26 111.13(18)
Si3 C34 H34 109.5
Si3 C34 H35 109.5
H34 C34 H35 109.5
Si3 C34 H36 109.5
H34 C34 H36 109.5
H35 C34 H36 109.5
Si3 C35 H37 109.5
Si3 C35 H38 109.5
H37 C35 H38 109.5
Si3 C35 H39 109.5
H37 C35 H39 109.5
H38 C35 H39 109.5
Si3 C36 H40 109.5
Si3 C36 H41 109.5
H40 C36 H41 109.5
Si3 C36 H42 109.5
H40 C36 H42 109.5
H41 C36 H42 109.5
C39 Si4 C37 105.3(2)
C39 Si4 C38 106.6(2)
C37 Si4 C38 106.00(19)
C39 Si4 C26 112.40(18)
C37 Si4 C26 110.98(18)
C38 Si4 C26 114.85(18)
Si4 C37 H43 109.5
Si4 C37 H44 109.5
H43 C37 H44 109.5
Si4 C37 H45 109.5
H43 C37 H45 109.5
H44 C37 H45 109.5
Si4 C38 H46 109.5
Si4 C38 H47 109.5
H46 C38 H47 109.5
Si4 C38 H48 109.5
H46 C38 H48 109.5
H47 C38 H48 109.5
Si4 C39 H49 109.5
Si4 C39 H50 109.5
H49 C39 H50 109.5
Si4 C39 H51 109.5
H49 C39 H51 109.5
H50 C39 H51 109.5
C41 Si5 C40 101.90(19)
C41 Si5 C42 101.62(19)
C40 Si5 C42 108.79(19)
C41 Si5 C26 118.66(17)
C40 Si5 C26 112.56(19)
C42 Si5 C26 112.19(18)
Si5 C40 H52 109.5
Si5 C40 H53 109.5
H52 C40 H53 109.5
Si5 C40 H54 109.5
H52 C40 H54 109.5
H53 C40 H54 109.5
Si5 C41 H55 109.5
Si5 C41 H56 109.5
H55 C41 H56 109.5
Si5 C41 H57 109.5
H55 C41 H57 109.5
H56 C41 H57 109.5
Si5 C42 H58 109.5
Si5 C42 H59 109.5
H58 C42 H59 109.5
Si5 C42 H60 109.5
H58 C42 H60 109.5
H59 C42 H60 109.5
C43 Si6 C44 108.5(2)
C43 Si6 C45 110.4(3)
C44 Si6 C45 107.7(2)
C43 Si6 C27 107.1(2)
C44 Si6 C27 114.76(17)
C45 Si6 C27 108.3(2)
Si6 C43 H61 109.5
Si6 C43 H62 109.5
H61 C43 H62 109.5
Si6 C43 H63 109.5
H61 C43 H63 109.5
H62 C43 H63 109.5
Si6 C44 H64 109.5
Si6 C44 H65 109.5
H64 C44 H65 109.5
Si6 C44 H66 109.5
H64 C44 H66 109.5
H65 C44 H66 109.5
Si6 C45 H67 109.5
Si6 C45 H68 109.5
H67 C45 H68 109.5
Si6 C45 H69 109.5
H67 C45 H69 109.5
H68 C45 H69 109.5
C46 Si7 C48 109.83(19)
C46 Si7 C47 106.4(2)
C48 Si7 C47 109.0(2)
C46 Si7 C27 114.05(18)
C48 Si7 C27 109.61(18)
C47 Si7 C27 107.83(18)
Si7 C46 H70 109.5
Si7 C46 H71 109.5
H70 C46 H71 109.5
Si7 C46 H72 109.5
H70 C46 H72 109.5
H71 C46 H72 109.5
Si7 C47 H73 109.5
Si7 C47 H74 109.5
H73 C47 H74 109.5
Si7 C47 H75 109.5
H73 C47 H75 109.5
H74 C47 H75 109.5
Si7 C48 H76 109.5
Si7 C48 H77 109.5
H76 C48 H77 109.5
Si7 C48 H78 109.5
H76 C48 H78 109.5
H77 C48 H78 109.5

loop_
_geom_bond_atom_site_label_1
_geom_bond_atom_site_label_2
_geom_bond_distance
P1 C1 1.903(4)
P1 P2 2.0366(14)
P2 C19 1.839(4)
C1 C2 1.532(5)
C1 C14 1.541(5)
C1 C15 1.584(5)
C2 C3 1.388(5)
C2 C7 1.407(5)
C3 C4 1.392(5)
C3 H1 0.9500
C4 C5 1.392(5)
C4 H2 0.9500
C5 C6 1.384(6)
C5 H3 0.9500
C6 C7 1.387(5)
C6 H4 0.9500
C7 C8 1.496(6)
C8 C9 1.511(5)
C8 C16 1.556(5)
C8 H5 1.0000
C9 C10 1.389(5)
C9 C14 1.400(5)
C10 C11 1.393(5)
C10 H6 0.9500
C11 C12 1.386(6)
C11 H7 0.9500
C12 C13 1.388(6)
C12 H8 0.9500
C13 C14 1.386(5)
C13 H9 0.9500
C15 C17 1.464(6)
C15 C16 1.583(5)
C15 H10 1.0000
C16 C18 1.468(5)
C16 H11 1.0000
C17 N1 1.152(5)
C18 N2 1.150(5)
C19 C24 1.404(5)
C19 C20 1.418(5)
C20 C21 1.399(5)
C20 C25 1.518(5)
C21 C22 1.405(5)
C21 H12 0.9500
C22 C23 1.402(5)
C22 C26 1.568(5)
C23 C24 1.400(5)
C23 H13 0.9500
C24 C27 1.523(5)
C25 Si1 1.899(4)
C25 Si2 1.899(4)
C25 H14 1.0000
C26 Si4 1.926(4)
C26 Si5 1.934(4)
C26 Si3 1.939(4)
C27 Si7 1.901(4)
C27 Si6 1.901(4)
C27 H15 1.0000
Si1 C29 1.866(4)
Si1 C28 1.870(4)
Si1 C30 1.874(4)
C28 H16 0.9800
C28 H17 0.9800
C28 H18 0.9800
C29 H19 0.9800
C29 H20 0.9800
C29 H21 0.9800
C30 H22 0.9800
C30 H23 0.9800
C30 H24 0.9800
Si2 C33 1.860(4)
Si2 C31 1.864(4)
Si2 C32 1.865(4)
C31 H25 0.9800
C31 H26 0.9800
C31 H27 0.9800
C32 H28 0.9800
C32 H29 0.9800
C32 H30 0.9800
C33 H31 0.9800
C33 H32 0.9800
C33 H33 0.9800
Si3 C36 1.877(4)
Si3 C35 1.878(4)
Si3 C34 1.879(4)
C34 H34 0.9800
C34 H35 0.9800
C34 H36 0.9800
C35 H37 0.9800
C35 H38 0.9800
C35 H39 0.9800
C36 H40 0.9800
C36 H41 0.9800
C36 H42 0.9800
Si4 C39 1.860(5)
Si4 C37 1.861(4)
Si4 C38 1.880(4)
C37 H43 0.9800
C37 H44 0.9800
C37 H45 0.9800
C38 H46 0.9800
C38 H47 0.9800
C38 H48 0.9800
C39 H49 0.9800
C39 H50 0.9800
C39 H51 0.9800
Si5 C41 1.871(4)
Si5 C40 1.880(4)
Si5 C42 1.881(4)
C40 H52 0.9800
C40 H53 0.9800
C40 H54 0.9800
C41 H55 0.9800
C41 H56 0.9800
C41 H57 0.9800
C42 H58 0.9800
C42 H59 0.9800
C42 H60 0.9800
Si6 C43 1.863(5)
Si6 C44 1.863(4)
Si6 C45 1.876(5)
C43 H61 0.9800
C43 H62 0.9800
C43 H63 0.9800
C44 H64 0.9800
C44 H65 0.9800
C44 H66 0.9800
C45 H67 0.9800
C45 H68 0.9800
C45 H69 0.9800
Si7 C46 1.865(4)
Si7 C48 1.868(4)
Si7 C47 1.874(4)
C46 H70 0.9800
C46 H71 0.9800
C46 H72 0.9800
C47 H73 0.9800
C47 H74 0.9800
C47 H75 0.9800
C48 H76 0.9800
C48 H77 0.9800
C48 H78 0.9800

loop_
_geom_torsion_atom_site_label_1
_geom_torsion_atom_site_label_2
_geom_torsion_atom_site_label_3
_geom_torsion_atom_site_label_4
_geom_torsion
C1 P1 P2 C19 179.50(19)
P2 P1 C1 C2 -64.8(3)
P2 P1 C1 C14 172.9(2)
P2 P1 C1 C15 58.0(3)
C14 C1 C2 C3 123.4(4)
C15 C1 C2 C3 -125.8(4)
P1 C1 C2 C3 -1.3(5)
C14 C1 C2 C7 -54.6(4)
C15 C1 C2 C7 56.1(4)
P1 C1 C2 C7 -179.4(3)
C7 C2 C3 C4 -0.7(5)
C1 C2 C3 C4 -178.6(3)
C2 C3 C4 C5 -1.2(6)
C3 C4 C5 C6 1.3(6)
C4 C5 C6 C7 0.6(6)
C5 C6 C7 C2 -2.4(5)
C5 C6 C7 C8 176.1(3)
C3 C2 C7 C6 2.5(5)
C1 C2 C7 C6 -179.3(3)
C3 C2 C7 C8 -176.2(3)
C1 C2 C7 C8 2.0(4)
C6 C7 C8 C9 -126.5(4)
C2 C7 C8 C9 52.1(4)
C6 C7 C8 C16 119.8(4)
C2 C7 C8 C16 -61.6(4)
C7 C8 C9 C10 128.9(4)
C16 C8 C9 C10 -116.5(4)
C7 C8 C9 C14 -52.9(4)
C16 C8 C9 C14 61.6(4)
C14 C9 C10 C11 0.5(6)
C8 C9 C10 C11 178.6(4)
C9 C10 C11 C12 -0.5(7)
C10 C11 C12 C13 -0.4(7)
C11 C12 C13 C14 1.1(7)
C12 C13 C14 C9 -1.0(6)
C12 C13 C14 C1 -178.0(4)
C10 C9 C14 C13 0.2(6)
C8 C9 C14 C13 -178.1(4)
C10 C9 C14 C1 177.6(4)
C8 C9 C14 C1 -0.6(5)
C2 C1 C14 C13 -129.1(4)
C15 C1 C14 C13 118.0(4)
P1 C1 C14 C13 -0.8(5)
C2 C1 C14 C9 53.7(4)
C15 C1 C14 C9 -59.2(4)
P1 C1 C14 C9 -178.0(3)
C2 C1 C15 C17 -173.6(3)
C14 C1 C15 C17 -61.4(4)
P1 C1 C15 C17 57.9(3)
C2 C1 C15 C16 -54.1(4)
C14 C1 C15 C16 58.1(4)
P1 C1 C15 C16 177.5(3)
C7 C8 C16 C18 -64.5(4)
C9 C8 C16 C18 -179.7(3)
C7 C8 C16 C15 58.2(4)
C9 C8 C16 C15 -57.0(4)
C17 C15 C16 C18 -119.7(4)
C1 C15 C16 C18 120.7(4)
C17 C15 C16 C8 118.0(3)
C1 C15 C16 C8 -1.5(4)
C16 C15 C17 N1 -67(5)
C1 C15 C17 N1 54(5)
C8 C16 C18 N2 -28(11)
C15 C16 C18 N2 -149(11)
P1 P2 C19 C24 -79.9(3)
P1 P2 C19 C20 108.9(3)
C24 C19 C20 C21 2.6(5)
P2 C19 C20 C21 174.0(3)
C24 C19 C20 C25 -179.4(3)
P2 C19 C20 C25 -8.0(5)
C19 C20 C21 C22 -1.6(5)
C25 C20 C21 C22 -179.5(3)
C20 C21 C22 C23 -0.9(5)
C20 C21 C22 C26 -177.7(3)
C21 C22 C23 C24 2.5(5)
C26 C22 C23 C24 179.3(3)
C22 C23 C24 C19 -1.5(5)
C22 C23 C24 C27 179.1(3)
C20 C19 C24 C23 -1.1(5)
P2 C19 C24 C23 -172.1(3)
C20 C19 C24 C27 178.2(3)
P2 C19 C24 C27 7.3(5)
C21 C20 C25 Si1 64.5(4)
C19 C20 C25 Si1 -113.4(3)
C21 C20 C25 Si2 -76.0(4)
C19 C20 C25 Si2 106.0(3)
C23 C22 C26 Si4 -82.5(4)
C21 C22 C26 Si4 94.2(4)
C23 C22 C26 Si5 37.9(4)
C21 C22 C26 Si5 -145.5(3)
C23 C22 C26 Si3 158.1(3)
C21 C22 C26 Si3 -25.3(4)
C23 C24 C27 Si7 -68.8(4)
C19 C24 C27 Si7 111.8(3)
C23 C24 C27 Si6 72.0(4)
C19 C24 C27 Si6 -107.4(3)
C20 C25 Si1 C29 35.2(3)
Si2 C25 Si1 C29 172.9(2)
C20 C25 Si1 C28 152.0(3)
Si2 C25 Si1 C28 -70.3(3)
C20 C25 Si1 C30 -88.1(3)
Si2 C25 Si1 C30 49.6(3)
C20 C25 Si2 C33 66.7(3)
Si1 C25 Si2 C33 -70.6(3)
C20 C25 Si2 C31 -54.3(3)
Si1 C25 Si2 C31 168.4(2)
C20 C25 Si2 C32 -174.4(3)
Si1 C25 Si2 C32 48.3(3)
C22 C26 Si3 C36 -166.4(2)
Si4 C26 Si3 C36 76.5(2)
Si5 C26 Si3 C36 -41.3(2)
C22 C26 Si3 C35 75.2(3)
Si4 C26 Si3 C35 -41.9(2)
Si5 C26 Si3 C35 -159.77(18)
C22 C26 Si3 C34 -47.5(3)
Si4 C26 Si3 C34 -164.66(17)
Si5 C26 Si3 C34 77.5(2)
C22 C26 Si4 C39 78.0(3)
Si5 C26 Si4 C39 -45.6(2)
Si3 C26 Si4 C39 -161.19(19)
C22 C26 Si4 C37 -39.6(3)
Si5 C26 Si4 C37 -163.3(2)
Si3 C26 Si4 C37 81.1(2)
C22 C26 Si4 C38 -159.8(3)
Si5 C26 Si4 C38 76.5(2)
Si3 C26 Si4 C38 -39.1(3)
C22 C26 Si5 C41 -40.9(3)
Si4 C26 Si5 C41 77.5(2)
Si3 C26 Si5 C41 -164.33(18)
C22 C26 Si5 C40 77.9(3)
Si4 C26 Si5 C40 -163.68(19)
Si3 C26 Si5 C40 -45.5(2)
C22 C26 Si5 C42 -159.0(3)
Si4 C26 Si5 C42 -40.6(3)
Si3 C26 Si5 C42 77.6(2)
C24 C27 Si6 C43 38.8(3)
Si7 C27 Si6 C43 178.3(2)
C24 C27 Si6 C44 -81.7(3)
Si7 C27 Si6 C44 57.8(3)
C24 C27 Si6 C45 157.9(3)
Si7 C27 Si6 C45 -62.7(3)
C24 C27 Si7 C46 110.8(3)
Si6 C27 Si7 C46 -27.1(3)
C24 C27 Si7 C48 -12.8(3)
Si6 C27 Si7 C48 -150.7(2)
C24 C27 Si7 C47 -131.3(3)
Si6 C27 Si7 C47 90.8(3)
